data_7207596
loop_
_publ_author_name
'Aaker\"oy, Christer B.'
'Forbes, Safiyyah'
'Desper, John'

_publ_section_title
;
 The effect of water molecules in stabilizing co-crystals of active
 pharmaceutical ingredients
;
_journal_issue 7
_journal_name_full CrystEngComm
_journal_page_first 2435
_journal_paper_doi 10.1039/c2ce06506a
_journal_volume 14
_journal_year 2012
_chemical_formula_moiety
;
(C12 H10 N4 O)2 (C6 H10 O4) (H2 O)2
;
_chemical_formula_sum 'C30 H34 N8 O8'
_chemical_formula_weight 634.65
_chemical_name_systematic
;
SF363 [4-pyridyl-CONH-N=CH-2-pyridyl] adipic acid
;
_space_group_IT_number 2
_symmetry_cell_setting triclinic
_symmetry_space_group_name_Hall '-P 1'
_symmetry_space_group_name_H-M 'P -1'
_atom_sites_solution_hydrogens geom
_atom_sites_solution_primary direct
_atom_sites_solution_secondary difmap
_audit_creation_method SHELXL-97
_cell_angle_alpha 98.182(6)
_cell_angle_beta 101.688(8)
_cell_angle_gamma 104.436(9)
_cell_formula_units_Z 1
_cell_length_a 6.6047(8)
_cell_length_b 8.0678(9)
_cell_length_c 15.3573(18)
_cell_measurement_reflns_used 2308
_cell_measurement_temperature 173(2)
_cell_measurement_theta_max 27.45
_cell_measurement_theta_min 2.25
_cell_volume 759.84(16)
_computing_cell_refinement 'Bruker XSCANS'
_computing_data_collection 'Bruker XSCANS'
_computing_data_reduction 'Bruker SHELXTL'
_computing_molecular_graphics 'Bruker SHELXTL'
_computing_publication_material 'Bruker SHELXTL'
_computing_structure_refinement 'SHELXL-97 (Sheldrick, 1997)'
_computing_structure_solution 'SHELXS-97 (Sheldrick, 1990)'
_diffrn_ambient_temperature 173(2)
_diffrn_measured_fraction_theta_full 0.934
_diffrn_measured_fraction_theta_max 0.934
_diffrn_measurement_device_type 'CCD area detector'
_diffrn_measurement_method 'phi and omega scans'
_diffrn_radiation_monochromator graphite
_diffrn_radiation_source 'fine-focus sealed tube'
_diffrn_radiation_type MoK\a
_diffrn_radiation_wavelength 0.71073
_diffrn_reflns_av_R_equivalents 0.1503
_diffrn_reflns_av_sigmaI/netI 0.0988
_diffrn_reflns_limit_h_max 8
_diffrn_reflns_limit_h_min -7
_diffrn_reflns_limit_k_max 10
_diffrn_reflns_limit_k_min -10
_diffrn_reflns_limit_l_max 20
_diffrn_reflns_limit_l_min -20
_diffrn_reflns_number 9931
_diffrn_reflns_theta_full 28.30
_diffrn_reflns_theta_max 28.30
_diffrn_reflns_theta_min 1.38
_exptl_absorpt_coefficient_mu 0.103
_exptl_absorpt_correction_type none
_exptl_crystal_colour colorless
_exptl_crystal_density_diffrn 1.387
_exptl_crystal_density_method 'not measured'
_exptl_crystal_description prism
_exptl_crystal_F_000 334
_exptl_crystal_size_max 0.30
_exptl_crystal_size_mid 0.25
_exptl_crystal_size_min 0.15
_refine_diff_density_max 0.385
_refine_diff_density_min -0.299
_refine_diff_density_rms 0.071
_refine_ls_extinction_method none
_refine_ls_goodness_of_fit_ref 1.070
_refine_ls_hydrogen_treatment mixed
_refine_ls_matrix_type full
_refine_ls_number_parameters 220
_refine_ls_number_reflns 3529
_refine_ls_number_restraints 0
_refine_ls_restrained_S_all 1.070
_refine_ls_R_factor_all 0.0780
_refine_ls_R_factor_gt 0.0589
_refine_ls_shift/su_max 0.000
_refine_ls_shift/su_mean 0.000
_refine_ls_structure_factor_coef Fsqd
_refine_ls_weighting_details 'calc w=1/[\s^2^(Fo^2^)+(0.0900P)^2^+0.0500P] where P=(Fo^2^+2Fc^2^)/3'
_refine_ls_weighting_scheme calc
_refine_ls_wR_factor_gt 0.1523
_refine_ls_wR_factor_ref 0.1713
_reflns_number_gt 2518
_reflns_number_total 3529
_reflns_threshold_expression >2sigma(I)
_cod_data_source_file c2ce06506a.txt
_cod_data_source_block sf0607m(2D)
_cod_depositor_comments
;
The following automatic conversions were performed:

'_symmetry_cell_setting' value 'Triclinic' changed to 'triclinic'
according to /home/saulius/struct/CIF-dictionaries/cif_core.dic
dictionary named 'cif_core.dic' version 2.4.1 from 2010-06-29.

Automatic conversion script
Id: cif_fix_values 1715 2011-07-08 13:25:40Z adriana 
;
_cod_original_cell_volume 759.84(15)
_cod_original_sg_symbol_H-M P-1
_cod_database_code 7207596

loop_
_symmetry_equiv_pos_as_xyz
'x, y, z'
'-x, -y, -z'

loop_
_atom_site_label
_atom_site_type_symbol
_atom_site_fract_x
_atom_site_fract_y
_atom_site_fract_z
_atom_site_U_iso_or_equiv
_atom_site_adp_type
_atom_site_occupancy
_atom_site_symmetry_multiplicity
_atom_site_calc_flag
_atom_site_refinement_flags
O1S O -0.0591(2) 0.1378(2) 0.38649(9) 0.0386(4) Uani 1 1 d .
H1A H -0.152(4) 0.159(3) 0.4094(16) 0.046 Uiso 1 1 d .
H1B H -0.085(3) 0.170(3) 0.3338(17) 0.046 Uiso 1 1 d .
N11 N 0.3890(2) 0.5661(2) 0.71378(10) 0.0292(3) Uani 1 1 d .
C12 C 0.2323(3) 0.4332(3) 0.65860(12) 0.0319(4) Uani 1 1 d .
H12 H 0.0906 0.4134 0.6674 0.038 Uiso 1 1 calc R
C13 C 0.2664(3) 0.3225(2) 0.58906(12) 0.0292(4) Uani 1 1 d .
H13 H 0.1511 0.2278 0.5516 0.035 Uiso 1 1 calc R
C14 C 0.4727(2) 0.3530(2) 0.57523(11) 0.0226(4) Uani 1 1 d .
C15 C 0.6341(3) 0.4907(2) 0.63196(11) 0.0252(4) Uani 1 1 d .
H15 H 0.7768 0.5146 0.6241 0.030 Uiso 1 1 calc R
C16 C 0.5879(3) 0.5940(2) 0.70047(12) 0.0276(4) Uani 1 1 d .
H16 H 0.7011 0.6882 0.7396 0.033 Uiso 1 1 calc R
C17 C 0.5336(2) 0.2426(2) 0.50328(11) 0.0230(4) Uani 1 1 d .
N17 N 0.3698(2) 0.13320(18) 0.43725(9) 0.0249(3) Uani 1 1 d .
H17 H 0.240(3) 0.134(3) 0.4296(14) 0.030 Uiso 1 1 d .
O17 O 0.72404(18) 0.25548(16) 0.50725(8) 0.0316(3) Uani 1 1 d .
N21 N 0.1090(2) -0.30588(19) 0.18324(10) 0.0310(4) Uani 1 1 d .
C22 C 0.2898(3) -0.1878(2) 0.23455(11) 0.0260(4) Uani 1 1 d .
C23 C 0.4936(3) -0.1793(2) 0.22097(12) 0.0290(4) Uani 1 1 d .
H23 H 0.6174 -0.0919 0.2583 0.035 Uiso 1 1 calc R
C24 C 0.5127(3) -0.3003(2) 0.15220(12) 0.0336(4) Uani 1 1 d .
H24 H 0.6499 -0.2980 0.1414 0.040 Uiso 1 1 calc R
C25 C 0.3284(3) -0.4247(2) 0.09949(13) 0.0363(4) Uani 1 1 d .
H25 H 0.3361 -0.5102 0.0519 0.044 Uiso 1 1 calc R
C26 C 0.1320(3) -0.4222(2) 0.11743(12) 0.0334(4) Uani 1 1 d .
H26 H 0.0060 -0.5083 0.0808 0.040 Uiso 1 1 calc R
C27 C 0.2571(3) -0.0688(2) 0.30863(12) 0.0283(4) Uani 1 1 d .
H27 H 0.1151 -0.0668 0.3110 0.034 Uiso 1 1 calc R
N27 N 0.4178(2) 0.03121(18) 0.36945(9) 0.0258(3) Uani 1 1 d .
C31 C 0.2153(3) 0.8186(2) 0.86089(12) 0.0269(4) Uani 1 1 d .
O31 O 0.3688(2) 0.74237(19) 0.86596(9) 0.0407(4) Uani 1 1 d .
H31 H 0.367(4) 0.674(3) 0.8053(17) 0.049 Uiso 1 1 d .
O32 O 0.09009(19) 0.81454(18) 0.79060(8) 0.0379(4) Uani 1 1 d .
C32 C 0.2097(3) 0.9144(2) 0.95135(12) 0.0288(4) Uani 1 1 d .
H32A H 0.3259 1.0264 0.9686 0.035 Uiso 1 1 calc R
H32B H 0.2406 0.8441 0.9975 0.035 Uiso 1 1 calc R
C33 C -0.0022(3) 0.9522(2) 0.95338(11) 0.0291(4) Uani 1 1 d .
H33A H -0.1195 0.8409 0.9363 0.035 Uiso 1 1 calc R
H33B H -0.0334 1.0243 0.9081 0.035 Uiso 1 1 calc R

loop_
_atom_site_aniso_label
_atom_site_aniso_U_11
_atom_site_aniso_U_22
_atom_site_aniso_U_33
_atom_site_aniso_U_23
_atom_site_aniso_U_13
_atom_site_aniso_U_12
O1S 0.0269(7) 0.0656(10) 0.0271(7) 0.0042(7) 0.0098(6) 0.0204(7)
N11 0.0313(7) 0.0321(8) 0.0256(8) 0.0001(6) 0.0095(6) 0.0130(6)
C12 0.0259(8) 0.0435(11) 0.0274(9) 0.0008(8) 0.0094(7) 0.0133(8)
C13 0.0225(8) 0.0356(9) 0.0261(9) -0.0001(7) 0.0060(7) 0.0059(7)
C14 0.0251(8) 0.0243(8) 0.0212(8) 0.0047(6) 0.0085(6) 0.0096(6)
C15 0.0230(8) 0.0265(8) 0.0270(8) 0.0040(7) 0.0084(6) 0.0078(6)
C16 0.0285(8) 0.0247(8) 0.0276(9) 0.0011(7) 0.0062(7) 0.0069(7)
C17 0.0243(8) 0.0234(8) 0.0220(8) 0.0032(6) 0.0077(6) 0.0076(6)
N17 0.0222(7) 0.0265(7) 0.0256(7) -0.0005(6) 0.0077(6) 0.0080(6)
O17 0.0230(6) 0.0383(7) 0.0302(7) -0.0040(5) 0.0090(5) 0.0068(5)
N21 0.0312(7) 0.0305(8) 0.0262(8) 0.0003(6) 0.0052(6) 0.0046(6)
C22 0.0298(8) 0.0246(8) 0.0226(8) 0.0031(6) 0.0060(7) 0.0071(7)
C23 0.0306(9) 0.0270(9) 0.0277(9) 0.0030(7) 0.0076(7) 0.0064(7)
C24 0.0360(9) 0.0376(10) 0.0298(9) 0.0041(8) 0.0134(8) 0.0126(8)
C25 0.0514(11) 0.0313(10) 0.0272(9) 0.0002(7) 0.0136(8) 0.0137(9)
C26 0.0389(10) 0.0297(9) 0.0237(9) -0.0019(7) 0.0040(7) 0.0032(7)
C27 0.0277(8) 0.0272(9) 0.0300(9) 0.0023(7) 0.0084(7) 0.0089(7)
N27 0.0283(7) 0.0258(7) 0.0235(7) 0.0010(6) 0.0082(6) 0.0092(6)
C31 0.0233(8) 0.0301(9) 0.0247(9) 0.0002(7) 0.0080(7) 0.0042(7)
O31 0.0398(7) 0.0550(9) 0.0291(7) -0.0071(6) 0.0075(6) 0.0264(7)
O32 0.0336(7) 0.0560(9) 0.0247(7) 0.0024(6) 0.0083(5) 0.0162(6)
C32 0.0281(8) 0.0324(9) 0.0253(9) -0.0006(7) 0.0068(7) 0.0113(7)
C33 0.0269(8) 0.0344(9) 0.0253(9) -0.0015(7) 0.0076(7) 0.0110(7)

loop_
_atom_type_symbol
_atom_type_description
_atom_type_scat_dispersion_real
_atom_type_scat_dispersion_imag
_atom_type_scat_source
C C 0.0033 0.0016 'International Tables Vol C Tables 4.2.6.8 and 6.1.1.4'
H H 0.0000 0.0000 'International Tables Vol C Tables 4.2.6.8 and 6.1.1.4'
N N 0.0061 0.0033 'International Tables Vol C Tables 4.2.6.8 and 6.1.1.4'
O O 0.0106 0.0060 'International Tables Vol C Tables 4.2.6.8 and 6.1.1.4'

loop_
_geom_angle_atom_site_label_1
_geom_angle_atom_site_label_2
_geom_angle_atom_site_label_3
_geom_angle
_geom_angle_site_symmetry_1
_geom_angle_site_symmetry_3
H1A O1S H1B 104(2) . .
C12 N11 C16 118.13(14) . .
N11 C12 C13 123.00(15) . .
N11 C12 H12 118.5 . .
C13 C12 H12 118.5 . .
C12 C13 C14 118.56(16) . .
C12 C13 H13 120.7 . .
C14 C13 H13 120.7 . .
C15 C14 C13 118.39(14) . .
C15 C14 C17 117.27(13) . .
C13 C14 C17 124.33(15) . .
C14 C15 C16 119.62(14) . .
C14 C15 H15 120.2 . .
C16 C15 H15 120.2 . .
N11 C16 C15 122.30(15) . .
N11 C16 H16 118.9 . .
C15 C16 H16 118.9 . .
O17 C17 N17 123.85(15) . .
O17 C17 C14 119.87(14) . .
N17 C17 C14 116.28(13) . .
C17 N17 N27 118.33(13) . .
C17 N17 H17 124.4(14) . .
N27 N17 H17 116.5(14) . .
C26 N21 C22 116.65(15) . .
N21 C22 C23 123.39(16) . .
N21 C22 C27 114.52(14) . .
C23 C22 C27 122.07(15) . .
C24 C23 C22 118.77(16) . .
C24 C23 H23 120.6 . .
C22 C23 H23 120.6 . .
C25 C24 C23 118.64(16) . .
C25 C24 H24 120.7 . .
C23 C24 H24 120.7 . .
C24 C25 C26 118.61(16) . .
C24 C25 H25 120.7 . .
C26 C25 H25 120.7 . .
N21 C26 C25 123.94(17) . .
N21 C26 H26 118.0 . .
C25 C26 H26 118.0 . .
N27 C27 C22 120.16(15) . .
N27 C27 H27 119.9 . .
C22 C27 H27 119.9 . .
C27 N27 N17 115.65(13) . .
O32 C31 O31 123.85(15) . .
O32 C31 C32 122.80(15) . .
O31 C31 C32 113.35(15) . .
C31 O31 H31 112.6(13) . .
C31 C32 C33 114.30(14) . .
C31 C32 H32A 108.7 . .
C33 C32 H32A 108.7 . .
C31 C32 H32B 108.7 . .
C33 C32 H32B 108.7 . .
H32A C32 H32B 107.6 . .
C32 C33 C33 111.66(18) . 2_577
C32 C33 H33A 109.3 . .
C33 C33 H33A 109.3 2_577 .
C32 C33 H33B 109.3 . .
C33 C33 H33B 109.3 2_577 .
H33A C33 H33B 107.9 . .

loop_
_geom_bond_atom_site_label_1
_geom_bond_atom_site_label_2
_geom_bond_distance
_geom_bond_site_symmetry_2
O1S H1A 0.81(2) .
O1S H1B 0.88(3) .
N11 C12 1.331(2) .
N11 C16 1.339(2) .
C12 C13 1.384(2) .
C12 H12 0.9500 .
C13 C14 1.388(2) .
C13 H13 0.9500 .
C14 C15 1.374(2) .
C14 C17 1.502(2) .
C15 C16 1.379(2) .
C15 H15 0.9500 .
C16 H16 0.9500 .
C17 O17 1.2241(19) .
C17 N17 1.342(2) .
N17 N27 1.3719(18) .
N17 H17 0.84(2) .
N21 C26 1.338(2) .
N21 C22 1.339(2) .
C22 C23 1.390(2) .
C22 C27 1.468(2) .
C23 C24 1.381(2) .
C23 H23 0.9500 .
C24 C25 1.380(3) .
C24 H24 0.9500 .
C25 C26 1.383(3) .
C25 H25 0.9500 .
C26 H26 0.9500 .
C27 N27 1.268(2) .
C27 H27 0.9500 .
C31 O32 1.210(2) .
C31 O31 1.306(2) .
C31 C32 1.503(2) .
O31 H31 1.01(3) .
C32 C33 1.510(2) .
C32 H32A 0.9900 .
C32 H32B 0.9900 .
C33 C33 1.518(3) 2_577
C33 H33A 0.9900 .
C33 H33B 0.9900 .

loop_
_geom_hbond_atom_site_label_D
_geom_hbond_atom_site_label_H
_geom_hbond_atom_site_label_A
_geom_hbond_distance_DH
_geom_hbond_distance_HA
_geom_hbond_distance_DA
_geom_hbond_angle_DHA
_geom_hbond_site_symmetry_A
O31 H31 N11 1.01(3) 1.60(3) 2.6035(19) 174(2) .
O1S H1A O17 0.81(2) 2.00(2) 2.7649(17) 157(2) 1_455
O1S H1B O32 0.88(3) 1.93(3) 2.7744(19) 161(2) 2_566
N17 H17 O1S 0.84(2) 1.96(2) 2.7928(19) 168(2) .

loop_
_geom_torsion_atom_site_label_1
_geom_torsion_atom_site_label_2
_geom_torsion_atom_site_label_3
_geom_torsion_atom_site_label_4
_geom_torsion
_geom_torsion_site_symmetry_4
C16 N11 C12 C13 0.6(3) .
N11 C12 C13 C14 -1.0(3) .
C12 C13 C14 C15 0.7(3) .
C12 C13 C14 C17 179.21(15) .
C13 C14 C15 C16 0.0(2) .
C17 C14 C15 C16 -178.60(15) .
C12 N11 C16 C15 0.2(3) .
C14 C15 C16 N11 -0.5(3) .
C15 C14 C17 O17 13.6(2) .
C13 C14 C17 O17 -164.92(17) .
C15 C14 C17 N17 -166.49(15) .
C13 C14 C17 N17 15.0(2) .
O17 C17 N17 N27 -0.9(3) .
C14 C17 N17 N27 179.23(13) .
C26 N21 C22 C23 1.5(3) .
C26 N21 C22 C27 -177.04(15) .
N21 C22 C23 C24 -1.2(3) .
C27 C22 C23 C24 177.30(15) .
C22 C23 C24 C25 0.1(3) .
C23 C24 C25 C26 0.4(3) .
C22 N21 C26 C25 -0.9(3) .
C24 C25 C26 N21 0.0(3) .
N21 C22 C27 N27 169.72(16) .
C23 C22 C27 N27 -8.9(3) .
C22 C27 N27 N17 -177.99(14) .
C17 N17 N27 C27 -179.61(15) .
O32 C31 C32 C33 19.6(3) .
O31 C31 C32 C33 -160.92(16) .
C31 C32 C33 C33 179.57(18) 2_577
